data_1511771
loop_
_publ_author_name
'Juan M. Salas'
'Abderrahman Rahmani'
'M. Angustias Romero'
'Miguel Quir\'os'
'Edward R.T. Tiekink'

_publ_section_title
;
 Spectroscopic, Thermal, and X-ray Diffraction Studies of
 Tetrakis(thiourea)palladium Chloride
 Bis(5,7-dimethyl[1,2,4]triazolo[1,5-a]pyrimidine) Dihydrate
;
_journal_issue 10
_journal_name_full 'Journal of Chemical Crystallography'
_journal_page_first 669
_journal_page_last 673
_journal_paper_doi 10.1007/BF01668228
_journal_volume 24
_journal_year 1994
_chemical_formula_moiety
;
C4 H16 N8 Pd1 S4 2+,2(Cl1 1-),2(C7 H8 N4),2(H2 O1)
;
_chemical_formula_sum 'C18 H36 Cl2 N16 O2 Pd S4'
_chemical_formula_weight 814.1
_chemical_name_systematic
;
tetrakis(Thiourea)-palladium dichloride 
bis(5,7-dimethyl(1,2,4)triazolo(1,5-a)pyrimidine) dihydrate
;
_space_group_IT_number 14
_symmetry_cell_setting monoclinic
_symmetry_Int_Tables_number 14
_symmetry_space_group_name_Hall '-P 2ybc'
_symmetry_space_group_name_H-M 'P 1 21/c 1'
_atom_sites_solution_hydrogens geom
_atom_sites_solution_primary heavy
_atom_sites_solution_secondary difmap
_audit_creation_date 1996-01-08
_cell_angle_alpha 90
_cell_angle_beta 104.05(1)
_cell_angle_gamma 90
_cell_formula_units_Z 2
_cell_length_a 15.129(1)
_cell_length_b 8.512(1)
_cell_length_c 12.663(1)
_cell_measurement_temperature 294(2)
_cell_volume 1581.9(3)
_diffrn_ambient_temperature 294
_diffrn_measurement_device_type 'Rigaku AFC6R'
_diffrn_radiation_type MoK\a
_diffrn_radiation_wavelength 0.71073
_diffrn_reflns_limit_h_max 20
_diffrn_reflns_limit_h_min -20
_diffrn_reflns_limit_k_max 11
_diffrn_reflns_limit_k_min 0
_diffrn_reflns_limit_l_max 17
_diffrn_reflns_limit_l_min 0
_diffrn_reflns_theta_max 27.50
_diffrn_reflns_theta_min 1.50
_exptl_absorpt_coefficient_mu 1.069
_exptl_absorpt_correction_T_max 1.099
_exptl_absorpt_correction_T_min 0.935
_exptl_absorpt_correction_type empirical
_exptl_crystal_colour orange
_exptl_crystal_density_diffrn 1.709
_exptl_crystal_density_method 'not measured'
_exptl_crystal_size_max 0.19
_exptl_crystal_size_mid 0.16
_exptl_crystal_size_min 0.13
_refine_diff_density_max 0.52
_refine_ls_extinction_method none
_refine_ls_goodness_of_fit_ref 1.89
_refine_ls_hydrogen_treatment constr
_refine_ls_matrix_type full
_refine_ls_number_reflns 2687
_refine_ls_R_factor_gt 0.034
_refine_ls_structure_factor_coef F
_refine_ls_weighting_details 'calc w=1/\s^2^(Fo^2^)'
_refine_ls_weighting_scheme calc
_refine_ls_wR_factor_ref 0.038
_reflns_number_gt 2687
_reflns_number_total 4204
_reflns_threshold_expression >3sigma(I)
_cod_data_source_file pdtiu.cif
_cod_data_source_block pdtiudmtp
_cod_original_cell_volume 1581.932
_cod_original_formula_sum 'C18 H36 Cl2 N16 O2 Pd1 S4'
_cod_database_code 1511771

loop_
_symmetry_equiv_pos_site_id
_symmetry_equiv_pos_as_xyz
1 x,y,z
2 -x,1/2+y,1/2-z
3 -x,-y,-z
4 x,-1/2-y,-1/2+z

loop_
_atom_site_label
_atom_site_type_symbol
_atom_site_fract_x
_atom_site_fract_y
_atom_site_fract_z
_atom_site_B_iso_or_equiv
_atom_site_adp_type
Pd Pd 0.50000 0.00000 0.00000 1.91(1) Uani
Cl1 Cl 0.33880(7) 0.1675(1) 0.44636(8) 2.89(4) Uani
S1 S 0.43817(6) 0.0120(2) 0.14988(8) 2.90(4) Uani
S2 S 0.58850(7) 0.2114(1) 0.07090(9) 2.78(4) Uani
O1 O 0.9442(2) 0.3129(3) 0.1221(2) 3.2(1) Uani
N1 N -0.0215(2) -0.3481(4) 0.1169(3) 2.7(1) Uani
N3 N -0.0826(2) -0.1060(4) 0.1141(3) 2.8(1) Uani
N4 N 0.0553(2) 0.0403(4) 0.1364(3) 2.3(1) Uani
N8 N 0.0437(2) -0.2362(4) 0.1285(2) 2.1(1) Uani
N11 N 0.5147(2) 0.0137(5) 0.3558(2) 3.1(1) Uani
N12 N 0.5957(2) -0.1121(4) 0.2547(3) 3.3(2) Uani
N21 N 0.7517(2) 0.3033(4) 0.0770(3) 2.9(1) Uani
N22 N 0.7337(2) 0.0395(4) 0.0662(3) 2.6(1) Uani
C2 C -0.0938(3) -0.2614(5) 0.1091(3) 3.0(2) Uani
C3A C 0.0059(2) -0.0920(5) 0.1273(3) 2.1(1) Uani
C5' C 0.2002(3) 0.1649(5) 0.1615(4) 3.1(2) Uani
C5 C 0.1439(3) 0.0208(5) 0.1500(3) 2.3(1) Uani
C6 C 0.1845(3) -0.1274(5) 0.1543(3) 2.5(2) Uani
C7' C 0.1677(3) -0.4213(5) 0.1481(4) 3.5(2) Uani
C7 C 0.1348(3) -0.2583(5) 0.1437(3) 2.3(1) Uani
C11 C 0.5229(2) -0.0313(4) 0.2609(3) 2.2(1) Uani
C21 C 0.6990(2) 0.1798(4) 0.0698(3) 2.1(1) Uani

loop_
_atom_type_symbol
_atom_type_radius_bond
C 0.68
Cl 0.99
N 0.68
O 0.68
Pd 1.50
S 1.02

loop_
_geom_bond_atom_site_label_1
_geom_bond_atom_site_label_2
_geom_bond_distance
Pd S1 2.3129(9)
Pd S2 2.292(1)
S1 C11 1.697(4)
C11 N11 1.295(5)
C11 N12 1.316(5)
S2 C21 1.697(4)
C21 N21 1.309(5)
C21 N22 1.309(5)
N1 N8 1.354(4)
N1 C2 1.304(5)
N3 C2 1.333(5)
N3 C3A 1.313(4)
N4 C3A 1.341(5)
N4 C5 1.320(4)
N8 C3A 1.353(5)
N8 C7 1.357(5)
C5 C5' 1.481(5)
C5 C6 1.399(5)
C6 C7 1.333(5)
C7 C7' 1.471(6)
